data_4001754
loop_
_publ_author_name
'Fei, Honghan'
'Han, Cari S.'
'Robins, Jeremy C.'
'Oliver, Scott R. J.'

_publ_section_title
;
 A Cationic Metal--Organic Solid Solution Based on Co(II) and Zn(II) for
 Chromate Trapping
;
_journal_issue 5
_journal_name_full 'Chemistry of Materials'
_journal_page_first 647
_journal_paper_doi 10.1021/cm302585r
_journal_volume 25
_journal_year 2013
_chemical_formula_sum 'C22 H36 Co N4 O14 S2'
_chemical_formula_weight 703.60
_chemical_name_systematic
; 
 ? 
;
_space_group_IT_number 14
_symmetry_cell_setting monoclinic
_symmetry_space_group_name_Hall '-P 2yn'
_symmetry_space_group_name_H-M 'P 1 21/n 1'
_atom_sites_solution_hydrogens geom
_atom_sites_solution_primary direct
_atom_sites_solution_secondary difmap
_audit_creation_method SHELXL-97
_cell_angle_alpha 90.00
_cell_angle_beta 95.385(2)
_cell_angle_gamma 90.00
_cell_formula_units_Z 2
_cell_length_a 11.751(2)
_cell_length_b 6.8398(12)
_cell_length_c 18.669(3)
_cell_measurement_reflns_used 2902
_cell_measurement_temperature 150(2)
_cell_measurement_theta_max 54.347
_cell_measurement_theta_min 4.383
_cell_volume 1493.9(4)
_computing_cell_refinement 'Bruker SAINT v7.33A'
_computing_data_collection 'Bruker APEX-II v2.1'
_computing_data_reduction 'Bruker SAINT v7.33A'
_computing_structure_refinement 'SHELXL-97 (Sheldrick, 1997)'
_computing_structure_solution 'SHELXS-97 (Sheldrick, 1990)'
_diffrn_ambient_temperature 150(2)
_diffrn_detector_area_resol_mean 83.33
_diffrn_measured_fraction_theta_full 1.000
_diffrn_measured_fraction_theta_max 1.000
_diffrn_measurement_device_type 'Bruker APEX-II'
_diffrn_measurement_method \w/2\q-scans
_diffrn_radiation_monochromator graphite
_diffrn_radiation_source 'fine-focus sealed tube'
_diffrn_radiation_type MoK\a
_diffrn_radiation_wavelength 0.71073
_diffrn_reflns_av_R_equivalents 0.0000
_diffrn_reflns_av_sigmaI/netI 0.0453
_diffrn_reflns_limit_h_max 15
_diffrn_reflns_limit_h_min -15
_diffrn_reflns_limit_k_max 8
_diffrn_reflns_limit_k_min 0
_diffrn_reflns_limit_l_max 24
_diffrn_reflns_limit_l_min 0
_diffrn_reflns_number 3552
_diffrn_reflns_theta_full 27.87
_diffrn_reflns_theta_max 27.87
_diffrn_reflns_theta_min 1.97
_exptl_absorpt_coefficient_mu 0.788
_exptl_absorpt_correction_T_max 0.9844
_exptl_absorpt_correction_T_min 0.9544
_exptl_absorpt_correction_type empirical
_exptl_crystal_colour orange
_exptl_crystal_density_diffrn 1.564
_exptl_crystal_density_method 'not measured'
_exptl_crystal_description blade
_exptl_crystal_F_000 734
_exptl_crystal_size_max 0.060
_exptl_crystal_size_mid 0.055
_exptl_crystal_size_min 0.020
_refine_diff_density_max 2.347
_refine_diff_density_min -0.625
_refine_diff_density_rms 0.118
_refine_ls_extinction_method none
_refine_ls_goodness_of_fit_ref 1.018
_refine_ls_hydrogen_treatment mixed
_refine_ls_matrix_type full
_refine_ls_number_parameters 228
_refine_ls_number_reflns 3552
_refine_ls_number_restraints 0
_refine_ls_restrained_S_all 1.018
_refine_ls_R_factor_all 0.0720
_refine_ls_R_factor_gt 0.0511
_refine_ls_shift/su_max 0.008
_refine_ls_shift/su_mean 0.001
_refine_ls_structure_factor_coef Fsqd
_refine_ls_weighting_details 'calc w=1/[\s^2^(Fo^2^)+(0.0917P)^2^+0.3088P] where P=(Fo^2^+2Fc^2^)/3'
_refine_ls_weighting_scheme calc
_refine_ls_wR_factor_gt 0.1292
_refine_ls_wR_factor_ref 0.1443
_reflns_number_gt 2648
_reflns_number_total 3552
_reflns_threshold_expression >2sigma(I)
_cod_data_source_file cm302585r_si_002.cif
_cod_data_source_block xsc09031
_cod_depositor_comments
;
The following automatic conversions were performed:

'_symmetry_cell_setting' value 'Monoclinic' changed to 'monoclinic'
according to /home/saulius/struct/CIF-dictionaries/cif_core.dic
dictionary named 'cif_core.dic' version 2.4.2 from 2011-04-26.

Automatic conversion script
Id: cif_fix_values 1891 2012-01-12 08:04:46Z andrius 
;
_cod_original_sg_symbol_H-M P2(1)/n
_cod_database_code 4001754

loop_
_symmetry_equiv_pos_as_xyz
'x, y, z'
'-x+1/2, y+1/2, -z+1/2'
'-x, -y, -z'
'x-1/2, -y-1/2, z-1/2'

loop_
_atom_site_label
_atom_site_type_symbol
_atom_site_fract_x
_atom_site_fract_y
_atom_site_fract_z
_atom_site_U_iso_or_equiv
_atom_site_adp_type
_atom_site_occupancy
_atom_site_symmetry_multiplicity
_atom_site_calc_flag
_atom_site_refinement_flags
Co1 Co 0.5000 0.5000 0.0000 0.01075(16) Uani 1 2 d S
S1 S 0.08479(6) 0.18563(11) -0.07264(4) 0.01783(19) Uani 1 1 d .
O1 O 0.39716(19) 0.7189(3) -0.05188(11) 0.0171(4) Uani 1 1 d .
O11 O 0.08261(17) 0.3994(3) -0.07318(11) 0.0235(5) Uani 1 1 d .
O12 O 0.19897(17) 0.1072(3) -0.05284(12) 0.0275(5) Uani 1 1 d .
N2 N 0.9710(2) 0.5009(3) -0.37092(13) 0.0164(5) Uani 1 1 d .
O13 O 0.03034(18) 0.1007(3) -0.13857(11) 0.0264(5) Uani 1 1 d .
N1 N 0.61216(19) 0.4973(3) -0.08378(12) 0.0131(5) Uani 1 1 d .
O2 O 0.4064(2) 0.2740(3) -0.05120(12) 0.0198(5) Uani 1 1 d .
C17 C 0.6357(2) 0.4989(4) -0.21005(14) 0.0144(5) Uani 1 1 d .
H17A H 0.6014 0.4992 -0.2570 0.017 Uiso 1 1 calc R
C15 C 0.8292(2) 0.5005(4) -0.25726(14) 0.0114(5) Uani 1 1 d .
C1 C 0.0010(2) 0.1113(4) -0.00327(14) 0.0188(6) Uani 1 1 d .
H1A H 0.0322 0.1676 0.0421 0.023 Uiso 1 1 calc R
H1B H -0.0765 0.1594 -0.0136 0.023 Uiso 1 1 calc R
C11 C 0.8564(2) 0.5038(4) -0.38321(15) 0.0161(6) Uani 1 1 d .
H11A H 0.8243 0.5058 -0.4307 0.019 Uiso 1 1 calc R
C19 C 0.5692(2) 0.4977(4) -0.15294(14) 0.0145(6) Uani 1 1 d .
H19A H 0.4901 0.4971 -0.1630 0.017 Uiso 1 1 calc R
O21 O 0.23570(19) 0.5936(4) -0.15438(12) 0.0256(5) Uani 1 1 d .
O22 O 0.3297(2) 0.4258(4) -0.26525(13) 0.0344(6) Uani 1 1 d .
C16 C 0.7548(2) 0.4996(3) -0.19723(14) 0.0108(5) Uani 1 1 d .
C12 C 0.7838(2) 0.5040(4) -0.32921(14) 0.0139(5) Uani 1 1 d .
H12A H 0.7050 0.5064 -0.3406 0.017 Uiso 1 1 calc R
C18 C 0.8000(2) 0.4985(4) -0.12506(14) 0.0130(5) Uani 1 1 d .
H18A H 0.8787 0.4988 -0.1136 0.016 Uiso 1 1 calc R
C20 C 0.7273(2) 0.4970(4) -0.07093(15) 0.0146(5) Uani 1 1 d .
H20A H 0.7591 0.4957 -0.0234 0.018 Uiso 1 1 calc R
C13 C 1.0153(2) 0.4977(4) -0.30163(16) 0.0184(6) Uani 1 1 d .
H13A H 1.0944 0.4966 -0.2918 0.022 Uiso 1 1 calc R
C14 C 0.9482(2) 0.4962(4) -0.24417(15) 0.0151(6) Uani 1 1 d .
H14A H 0.9824 0.4922 -0.1972 0.018 Uiso 1 1 calc R
H11 H 0.435(3) 0.191(6) -0.070(2) 0.031(11) Uiso 1 1 d .
H13 H 0.351(3) 0.686(6) -0.080(2) 0.032(11) Uiso 1 1 d .
H12 H 0.351(3) 0.250(6) -0.051(2) 0.031(12) Uiso 1 1 d .
H14 H 0.427(4) 0.803(7) -0.066(2) 0.040(13) Uiso 1 1 d .
H23 H 0.374(4) 0.496(5) -0.300(2) 0.046(13) Uiso 1 1 d .
H21 H 0.181(5) 0.517(6) -0.132(3) 0.059(15) Uiso 1 1 d .
H22 H 0.264(4) 0.518(6) -0.187(2) 0.048(14) Uiso 1 1 d .
H24 H 0.305(3) 0.311(7) -0.290(2) 0.051(13) Uiso 1 1 d .

loop_
_atom_site_aniso_label
_atom_site_aniso_U_11
_atom_site_aniso_U_22
_atom_site_aniso_U_33
_atom_site_aniso_U_23
_atom_site_aniso_U_13
_atom_site_aniso_U_12
Co1 0.0095(3) 0.0130(3) 0.0100(3) -0.00052(18) 0.00232(17) -0.00090(18)
S1 0.0136(3) 0.0227(4) 0.0170(3) 0.0026(3) 0.0003(2) -0.0033(3)
O1 0.0147(10) 0.0183(12) 0.0183(10) 0.0026(9) 0.0010(8) -0.0020(9)
O11 0.0245(11) 0.0226(12) 0.0235(11) 0.0036(9) 0.0024(8) -0.0044(9)
O12 0.0138(10) 0.0315(13) 0.0368(12) 0.0106(10) 0.0001(9) -0.0023(9)
N2 0.0161(12) 0.0198(13) 0.0137(11) 0.0003(9) 0.0047(9) 0.0011(9)
O13 0.0264(11) 0.0344(14) 0.0178(10) -0.0013(9) -0.0005(8) -0.0047(10)
N1 0.0107(11) 0.0165(12) 0.0122(10) -0.0001(8) 0.0020(8) -0.0012(8)
O2 0.0129(11) 0.0208(12) 0.0267(11) -0.0105(9) 0.0067(9) -0.0042(9)
C17 0.0121(12) 0.0195(14) 0.0114(12) 0.0023(10) 0.0004(9) 0.0018(10)
C15 0.0124(12) 0.0087(12) 0.0133(12) -0.0003(9) 0.0015(9) 0.0009(9)
C1 0.0170(13) 0.0203(16) 0.0201(14) 0.0001(11) 0.0071(11) -0.0026(11)
C11 0.0166(13) 0.0206(15) 0.0114(12) -0.0001(10) 0.0030(10) 0.0002(11)
C19 0.0117(12) 0.0183(14) 0.0134(13) 0.0017(10) 0.0010(10) 0.0006(10)
O21 0.0229(11) 0.0275(13) 0.0261(12) 0.0042(10) -0.0002(9) -0.0035(10)
O22 0.0381(14) 0.0396(15) 0.0265(12) -0.0054(12) 0.0082(10) -0.0101(12)
C16 0.0127(12) 0.0095(12) 0.0102(12) 0.0022(9) 0.0018(9) -0.0003(9)
C12 0.0125(12) 0.0167(14) 0.0122(12) -0.0015(10) 0.0006(10) 0.0003(10)
C18 0.0090(11) 0.0177(14) 0.0122(12) -0.0006(10) 0.0005(9) -0.0010(10)
C20 0.0136(13) 0.0172(14) 0.0129(12) -0.0012(10) 0.0002(10) -0.0009(10)
C13 0.0134(13) 0.0246(16) 0.0174(13) 0.0010(11) 0.0026(10) 0.0013(11)
C14 0.0124(13) 0.0214(15) 0.0117(12) 0.0011(10) 0.0017(10) -0.0003(10)

loop_
_atom_type_symbol
_atom_type_description
_atom_type_scat_dispersion_real
_atom_type_scat_dispersion_imag
_atom_type_scat_source
C C 0.0033 0.0016 'International Tables Vol C Tables 4.2.6.8 and 6.1.1.4'
H H 0.0000 0.0000 'International Tables Vol C Tables 4.2.6.8 and 6.1.1.4'
N N 0.0061 0.0033 'International Tables Vol C Tables 4.2.6.8 and 6.1.1.4'
O O 0.0106 0.0060 'International Tables Vol C Tables 4.2.6.8 and 6.1.1.4'
S S 0.1246 0.1234 'International Tables Vol C Tables 4.2.6.8 and 6.1.1.4'
Co Co 0.3494 0.9721 'International Tables Vol C Tables 4.2.6.8 and 6.1.1.4'

loop_
_geom_angle_atom_site_label_1
_geom_angle_atom_site_label_2
_geom_angle_atom_site_label_3
_geom_angle
_geom_angle_site_symmetry_1
_geom_angle_site_symmetry_3
O2 Co1 O2 180.00(11) . 3_665
O2 Co1 O1 93.52(10) . .
O2 Co1 O1 86.48(10) 3_665 .
O2 Co1 O1 86.48(10) . 3_665
O2 Co1 O1 93.52(10) 3_665 3_665
O1 Co1 O1 180.00(10) . 3_665
O2 Co1 N1 89.60(8) . .
O2 Co1 N1 90.40(9) 3_665 .
O1 Co1 N1 92.08(8) . .
O1 Co1 N1 87.92(8) 3_665 .
O2 Co1 N1 90.40(9) . 3_665
O2 Co1 N1 89.60(8) 3_665 3_665
O1 Co1 N1 87.92(8) . 3_665
O1 Co1 N1 92.08(8) 3_665 3_665
N1 Co1 N1 180.00(11) . 3_665
O13 S1 O12 112.85(14) . .
O13 S1 O11 112.81(13) . .
O12 S1 O11 112.60(13) . .
O13 S1 C1 105.85(13) . .
O12 S1 C1 105.66(13) . .
O11 S1 C1 106.32(13) . .
C11 N2 C13 117.0(2) . .
C19 N1 C20 116.8(2) . .
C19 N1 Co1 120.11(18) . .
C20 N1 Co1 123.06(18) . .
C19 C17 C16 119.9(2) . .
C14 C15 C12 117.0(2) . .
C14 C15 C16 121.2(2) . .
C12 C15 C16 121.8(2) . .
C1 C1 S1 111.0(2) 3 .
N2 C11 C12 123.6(3) . .
N1 C19 C17 123.6(2) . .
C17 C16 C18 116.6(2) . .
C17 C16 C15 121.5(2) . .
C18 C16 C15 121.9(2) . .
C11 C12 C15 119.7(3) . .
C20 C18 C16 119.9(2) . .
N1 C20 C18 123.2(2) . .
N2 C13 C14 123.0(3) . .
C13 C14 C15 119.7(3) . .

loop_
_geom_bond_atom_site_label_1
_geom_bond_atom_site_label_2
_geom_bond_distance
_geom_bond_site_symmetry_2
Co1 O2 2.077(2) .
Co1 O2 2.077(2) 3_665
Co1 O1 2.103(2) .
Co1 O1 2.103(2) 3_665
Co1 N1 2.138(2) .
Co1 N1 2.138(2) 3_665
S1 O13 1.454(2) .
S1 O12 1.460(2) .
S1 O11 1.462(2) .
S1 C1 1.773(3) .
N2 C11 1.345(4) .
N2 C13 1.349(4) .
N1 C19 1.342(3) .
N1 C20 1.351(3) .
C17 C19 1.380(4) .
C17 C16 1.397(4) .
C15 C14 1.397(4) .
C15 C12 1.398(4) .
C15 C16 1.485(4) .
C1 C1 1.528(6) 3
C11 C12 1.381(4) .
C16 C18 1.401(4) .
C18 C20 1.383(4) .
C13 C14 1.390(4) .

loop_
_geom_torsion_atom_site_label_1
_geom_torsion_atom_site_label_2
_geom_torsion_atom_site_label_3
_geom_torsion_atom_site_label_4
_geom_torsion
_geom_torsion_site_symmetry_1
_geom_torsion_site_symmetry_4
O2 Co1 N1 C19 48.5(2) . .
O2 Co1 N1 C19 -131.5(2) 3_665 .
O1 Co1 N1 C19 -45.0(2) . .
O1 Co1 N1 C19 135.0(2) 3_665 .
N1 Co1 N1 C19 -148(100) 3_665 .
O2 Co1 N1 C20 -132.1(2) . .
O2 Co1 N1 C20 47.9(2) 3_665 .
O1 Co1 N1 C20 134.3(2) . .
O1 Co1 N1 C20 -45.7(2) 3_665 .
N1 Co1 N1 C20 31(100) 3_665 .
O13 S1 C1 C1 60.9(3) . 3
O12 S1 C1 C1 -59.0(3) . 3
O11 S1 C1 C1 -178.9(2) . 3
C13 N2 C11 C12 0.1(4) . .
C20 N1 C19 C17 -0.4(4) . .
Co1 N1 C19 C17 179.0(2) . .
C16 C17 C19 N1 0.0(4) . .
C19 C17 C16 C18 0.2(4) . .
C19 C17 C16 C15 179.9(2) . .
C14 C15 C16 C17 -178.3(2) . .
C12 C15 C16 C17 1.1(4) . .
C14 C15 C16 C18 1.4(4) . .
C12 C15 C16 C18 -179.2(2) . .
N2 C11 C12 C15 -0.1(4) . .
C14 C15 C12 C11 -0.3(4) . .
C16 C15 C12 C11 -179.7(2) . .
C17 C16 C18 C20 -0.1(4) . .
C15 C16 C18 C20 -179.8(2) . .
C19 N1 C20 C18 0.5(4) . .
Co1 N1 C20 C18 -178.89(19) . .
C16 C18 C20 N1 -0.3(4) . .
C11 N2 C13 C14 0.4(4) . .
N2 C13 C14 C15 -0.9(4) . .
C12 C15 C14 C13 0.8(4) . .
C16 C15 C14 C13 -179.8(2) . .
